data_2022278
loop_
_publ_author_name
'Rutherford, Ryan Noboru'
'Ura, Shinji'
'Chan, Tak-Hang'
'Fukumoto, Kozo'
'Nishioka, Takanori'
'Renzetti, Andrea'

_publ_section_title
;
 Dibenzoate esters of <i>cis</i>-tetralin-2,3-diol as analogs of
 (--)-epigallocatechin gallate: synthesis and crystal structure of
 anticancer drug candidates
;
_journal_coeditor_code OP3007
_journal_issue 12
_journal_name_full 'Acta Crystallographica Section C'
_journal_page_first
;
;
_journal_paper_doi 10.1107/S2053229620014916
_journal_volume 76
_journal_year 2020
_chemical_formula_iupac 'C30 H32 O10'
_chemical_formula_moiety 'C30 H32 O10'
_chemical_formula_sum 'C30 H32 O10'
_chemical_formula_weight 552.55
_chemical_name_systematic
;
(2<i>R</i>,3<i>S</i>)-1,2,3,4-Tetrahydronaphthalene-2,3-diyl
bis(3,4,5-trimethoxybenzoate)
;
_space_group_crystal_system monoclinic
_space_group_IT_number 14
_space_group_name_Hall '-P 2yn'
_space_group_name_H-M_alt 'P 1 21/n 1'
_atom_sites_solution_hydrogens geom
_atom_sites_solution_primary dual
_audit_creation_method
;
Olex2 1.3
(compiled 2020.02.04 svn.rd84adfe8 for OlexSys, GUI svn.r6032)
;
_cell_angle_alpha 90
_cell_angle_beta 117.432(5)
_cell_angle_gamma 90
_cell_formula_units_Z 4
_cell_length_a 12.147(8)
_cell_length_b 20.697(13)
_cell_length_c 12.702(9)
_cell_measurement_reflns_used 7542
_cell_measurement_temperature 193.4
_cell_measurement_theta_max 27.4850
_cell_measurement_theta_min 3.1594
_cell_volume 2834(3)
_computing_cell_refinement
;
CrystalClear-SM Expert (Rigaku, 2011)
;
_computing_data_collection
;
CrystalClear-SM Expert (Rigaku, 2011)
;
_computing_data_reduction
;
CrystalClear-SM Expert (Rigaku, 2011)
;
_computing_molecular_graphics
;
OLEX2 (Dolomanov <i>et al.</i>, 2009)
;
_computing_publication_material
;
OLEX2 (Dolomanov <i>et al.</i>, 2009)
;
_computing_structure_refinement
;
SHELXL2018 (Sheldrick, 2015b)
;
_computing_structure_solution
;
SHELXT2018 (Sheldrick, 2015a)
;
_diffrn_ambient_temperature 193.4
_diffrn_detector_area_resol_mean 28.5714
_diffrn_measured_fraction_theta_full 0.998
_diffrn_measured_fraction_theta_max 0.993
_diffrn_measurement_device
;
Rigaku Saturn724+ (2x2 bin mode)
;
_diffrn_measurement_device_type 'Rigaku Saturn724+ (2x2 bin mode)'
_diffrn_measurement_method 'profile data from \w-scans'
_diffrn_measurement_specimen_support 'Mitegen 50um'
_diffrn_radiation_type MoK\a
_diffrn_radiation_wavelength 0.71075
_diffrn_reflns_av_R_equivalents 0.0510
_diffrn_reflns_av_unetI/netI 0.0536
_diffrn_reflns_limit_h_max 14
_diffrn_reflns_limit_h_min -15
_diffrn_reflns_limit_k_max 17
_diffrn_reflns_limit_k_min -26
_diffrn_reflns_limit_l_max 16
_diffrn_reflns_limit_l_min -16
_diffrn_reflns_number 19152
_diffrn_reflns_theta_full 25.242
_diffrn_reflns_theta_max 27.316
_diffrn_reflns_theta_min 3.159
_exptl_absorpt_coefficient_mu 0.097
_exptl_absorpt_correction_T_max 1.0000
_exptl_absorpt_correction_T_min 0.5513
_exptl_absorpt_correction_type empirical
_exptl_absorpt_process_details DTABSCOR
_exptl_crystal_colour colourless
_exptl_crystal_density_diffrn 1.295
_exptl_crystal_description prism
_exptl_crystal_F_000 1168
_exptl_crystal_size_max 0.17
_exptl_crystal_size_mid 0.05
_exptl_crystal_size_min 0.03
_refine_diff_density_max 0.207
_refine_diff_density_min -0.198
_refine_ls_extinction_method none
_refine_ls_goodness_of_fit_ref 1.154
_refine_ls_hydrogen_treatment constr
_refine_ls_matrix_type full
_refine_ls_number_parameters 367
_refine_ls_number_reflns 6351
_refine_ls_number_restraints 0
_refine_ls_restrained_S_all 1.154
_refine_ls_R_factor_all 0.1139
_refine_ls_R_factor_gt 0.0696
_refine_ls_shift/su_max 0.000
_refine_ls_shift/su_mean 0.000
_refine_ls_structure_factor_coef Fsqd
_refine_ls_weighting_details 'w=1/[\s^2^(Fo^2^)+(0.0603P)^2^+0.2555P] where P=(Fo^2^+2Fc^2^)/3'
_refine_ls_weighting_scheme calc
_refine_ls_wR_factor_gt 0.1431
_refine_ls_wR_factor_ref 0.1635
_reflns_number_gt 4312
_reflns_number_total 6351
_reflns_threshold_expression 'I > 2\s(I)'
_cod_data_source_file op3007sup1.cif
_cod_data_source_block 5
_cod_database_code 2022278
_shelx_space_group_comment
;
The symmetry employed for this shelxl refinement is uniquely defined
by the following loop, which should always be used as a source of
symmetry information in preference to the above space-group names.
They are only intended as comments.
;

loop_
_space_group_symop_operation_xyz
'x, y, z'
'-x+1/2, y+1/2, -z+1/2'
'-x, -y, -z'
'x-1/2, -y-1/2, z-1/2'

loop_
_atom_site_type_symbol
_atom_site_label
_atom_site_fract_x
_atom_site_fract_y
_atom_site_fract_z
_atom_site_U_iso_or_equiv
_atom_site_adp_type
_atom_site_calc_flag
_atom_site_occupancy
_atom_site_disorder_assembly
_atom_site_disorder_group
O O5 -0.53432(15) -0.89653(8) -0.49170(14) 0.0498(4) Uani d 1 . .
O O8 -0.06315(14) -0.48493(8) -0.26403(14) 0.0483(4) Uani d 1 . .
O O10 -0.42162(15) -0.60887(8) -0.36939(16) 0.0547(5) Uani d 1 . .
O O1 -0.41098(16) -0.78224(7) -0.76634(15) 0.0518(5) Uani d 1 . .
O O9 -0.27227(15) -0.50882(8) -0.25270(15) 0.0568(5) Uani d 1 . .
O O4 -0.73363(16) -0.83344(8) -0.50406(14) 0.0513(4) Uani d 1 . .
O O3 -0.83623(15) -0.73463(8) -0.65386(15) 0.0541(5) Uani d 1 . .
O O7 -0.06825(17) -0.64743(9) -0.57726(17) 0.0644(5) Uani d 1 . .
O O2 -0.50896(18) -0.68521(9) -0.80440(17) 0.0685(6) Uani d 1 . .
O O6 -0.21321(19) -0.71604(9) -0.5854(2) 0.0833(7) Uani d 1 . .
C C22 -0.1795(2) -0.62430(10) -0.46752(19) 0.0379(5) Uani d 1 . .
C C23 -0.1005(2) -0.57400(10) -0.40323(19) 0.0384(5) Uani d 1 . .
H H23 -0.026053 -0.566066 -0.408242 0.046 Uiso calc 1 . .
C C16 -0.5764(2) -0.84501(10) -0.56775(18) 0.0384(5) Uani d 1 . .
C C17 -0.5181(2) -0.82224(11) -0.63286(19) 0.0402(5) Uani d 1 . .
H H17 -0.446908 -0.843725 -0.628220 0.048 Uiso calc 1 . .
C C24 -0.1328(2) -0.53562(10) -0.33160(19) 0.0374(5) Uani d 1 . .
C C15 -0.6818(2) -0.81383(11) -0.57535(19) 0.0396(5) Uani d 1 . .
C C25 -0.2437(2) -0.54738(11) -0.32526(19) 0.0405(5) Uani d 1 . .
C C13 -0.6713(2) -0.73703(11) -0.71495(19) 0.0412(5) Uani d 1 . .
H H13 -0.702920 -0.700265 -0.764722 0.049 Uiso calc 1 . .
C C26 -0.3191(2) -0.59943(11) -0.3867(2) 0.0402(5) Uani d 1 . .
C C27 -0.2876(2) -0.63796(11) -0.4585(2) 0.0411(5) Uani d 1 . .
H H27 -0.338999 -0.673186 -0.501047 0.049 Uiso calc 1 . .
C C14 -0.7311(2) -0.76071(11) -0.65120(19) 0.0402(5) Uani d 1 . .
C C12 -0.5645(2) -0.76811(11) -0.70446(19) 0.0388(5) Uani d 1 . .
C C21 -0.1462(2) -0.66230(11) -0.5480(2) 0.0433(6) Uani d 1 . .
C C11 -0.4949(2) -0.73958(12) -0.7646(2) 0.0476(6) Uani d 1 . .
C C4 -0.1772(2) -0.87960(13) -0.6923(2) 0.0491(6) Uani d 1 . .
C C5 -0.2385(2) -0.87002(12) -0.8152(2) 0.0470(6) Uani d 1 . .
C C10 -0.2476(2) -0.92254(13) -0.8885(2) 0.0567(7) Uani d 1 . .
H H10 -0.289511 -0.916916 -0.972157 0.068 Uiso calc 1 . .
C C28 0.0576(2) -0.47537(12) -0.2572(2) 0.0550(7) Uani d 1 . .
H H28A 0.102045 -0.441634 -0.198753 0.083 Uiso calc 1 . .
H H28B 0.048105 -0.462181 -0.335020 0.083 Uiso calc 1 . .
H H28C 0.104755 -0.515805 -0.233077 0.083 Uiso calc 1 . .
C C20 -0.4212(2) -0.92665(13) -0.4772(2) 0.0581(7) Uani d 1 . .
H H20A -0.396467 -0.960181 -0.416071 0.087 Uiso calc 1 . .
H H20B -0.355552 -0.894039 -0.453290 0.087 Uiso calc 1 . .
H H20C -0.434660 -0.946199 -0.552497 0.087 Uiso calc 1 . .
C C7 -0.1286(2) -0.94004(14) -0.6470(3) 0.0588(7) Uani d 1 . .
H H7 -0.088559 -0.946604 -0.563626 0.071 Uiso calc 1 . .
C C8 -0.1376(2) -0.99089(14) -0.7216(3) 0.0643(8) Uani d 1 . .
H H8 -0.102523 -1.031730 -0.689360 0.077 Uiso calc 1 . .
C C9 -0.1977(2) -0.98186(14) -0.8430(3) 0.0631(8) Uani d 1 . .
H H9 -0.204577 -1.016519 -0.894666 0.076 Uiso calc 1 . .
C C30 -0.4959(2) -0.66451(13) -0.4226(3) 0.0629(8) Uani d 1 . .
H H30A -0.443400 -0.703145 -0.399175 0.094 Uiso calc 1 . .
H H30B -0.535756 -0.660060 -0.509144 0.094 Uiso calc 1 . .
H H30C -0.559692 -0.668526 -0.396115 0.094 Uiso calc 1 . .
C C1 -0.3080(3) -0.75842(13) -0.7855(3) 0.0577(7) Uani d 1 . .
H H1 -0.325391 -0.713680 -0.818984 0.069 Uiso calc 1 . .
C C6 -0.2902(3) -0.80482(12) -0.8701(2) 0.0570(7) Uani d 1 . .
H H6A -0.371033 -0.811385 -0.941016 0.068 Uiso calc 1 . .
H H6B -0.233138 -0.784768 -0.896544 0.068 Uiso calc 1 . .
C C3 -0.1657(3) -0.82511(14) -0.6070(2) 0.0629(8) Uani d 1 . .
H H3A -0.224050 -0.833192 -0.574052 0.075 Uiso calc 1 . .
H H3B -0.080588 -0.825177 -0.540246 0.075 Uiso calc 1 . .
C C2 -0.1925(3) -0.75932(13) -0.6656(3) 0.0660(9) Uani d 1 . .
H H2 -0.119290 -0.744180 -0.674891 0.079 Uiso calc 1 . .
C C18 -0.8870(3) -0.67763(13) -0.7239(3) 0.0692(8) Uani d 1 . .
H H18A -0.825022 -0.643004 -0.695129 0.104 Uiso calc 1 . .
H H18B -0.960837 -0.663973 -0.717325 0.104 Uiso calc 1 . .
H H18C -0.909800 -0.686979 -0.807053 0.104 Uiso calc 1 . .
C C29 -0.3786(3) -0.46806(14) -0.3129(3) 0.0776(9) Uani d 1 . .
H H29A -0.386657 -0.439387 -0.255441 0.116 Uiso calc 1 . .
H H29B -0.453246 -0.494839 -0.351972 0.116 Uiso calc 1 . .
H H29C -0.368699 -0.442105 -0.372516 0.116 Uiso calc 1 . .
C C19 -0.8253(3) -0.88248(16) -0.5537(3) 0.0780(9) Uani d 1 . .
H H19A -0.856009 -0.894023 -0.497085 0.117 Uiso calc 1 . .
H H19B -0.788930 -0.920687 -0.571186 0.117 Uiso calc 1 . .
H H19C -0.894300 -0.866544 -0.627148 0.117 Uiso calc 1 . .

loop_
_atom_site_aniso_label
_atom_site_aniso_U_11
_atom_site_aniso_U_22
_atom_site_aniso_U_33
_atom_site_aniso_U_12
_atom_site_aniso_U_13
_atom_site_aniso_U_23
O5 0.0516(11) 0.0511(10) 0.0497(10) 0.0080(8) 0.0260(9) 0.0139(8)
O8 0.0411(10) 0.0479(10) 0.0571(10) -0.0099(8) 0.0237(8) -0.0141(8)
O10 0.0474(10) 0.0616(11) 0.0693(12) -0.0163(9) 0.0389(9) -0.0233(9)
O1 0.0590(11) 0.0459(10) 0.0706(12) -0.0029(8) 0.0471(10) -0.0026(8)
O9 0.0470(10) 0.0673(12) 0.0604(11) -0.0069(9) 0.0285(9) -0.0274(9)
O4 0.0590(11) 0.0565(10) 0.0524(10) -0.0045(9) 0.0374(9) 0.0016(8)
O3 0.0540(11) 0.0570(11) 0.0665(11) 0.0150(9) 0.0407(9) 0.0110(9)
O7 0.0791(13) 0.0632(12) 0.0802(13) -0.0211(10) 0.0617(12) -0.0205(10)
O2 0.0878(14) 0.0580(12) 0.0852(14) 0.0154(10) 0.0615(12) 0.0255(10)
O6 0.0903(15) 0.0761(14) 0.1291(18) -0.0410(12) 0.0894(15) -0.0602(13)
C22 0.0415(13) 0.0361(12) 0.0413(12) 0.0005(10) 0.0236(11) 0.0022(10)
C23 0.0393(13) 0.0371(12) 0.0424(12) 0.0002(10) 0.0217(11) 0.0032(10)
C16 0.0411(14) 0.0373(13) 0.0352(12) -0.0005(10) 0.0162(11) 0.0006(10)
C17 0.0391(13) 0.0423(13) 0.0421(12) 0.0006(10) 0.0212(11) -0.0025(10)
C24 0.0361(13) 0.0326(12) 0.0411(12) -0.0030(10) 0.0157(11) -0.0008(10)
C15 0.0416(13) 0.0436(13) 0.0390(12) -0.0024(11) 0.0234(11) -0.0035(10)
C25 0.0398(14) 0.0440(13) 0.0407(13) -0.0011(11) 0.0210(11) -0.0056(10)
C13 0.0454(14) 0.0403(13) 0.0391(12) 0.0031(11) 0.0205(11) 0.0007(10)
C26 0.0376(13) 0.0435(13) 0.0450(13) -0.0034(11) 0.0237(11) -0.0041(10)
C27 0.0447(14) 0.0364(13) 0.0452(13) -0.0037(10) 0.0234(11) -0.0042(10)
C14 0.0365(13) 0.0464(14) 0.0405(12) 0.0042(11) 0.0202(11) -0.0028(10)
C12 0.0439(14) 0.0400(13) 0.0374(12) -0.0008(11) 0.0228(11) -0.0021(10)
C21 0.0452(15) 0.0393(13) 0.0510(14) -0.0053(11) 0.0269(12) -0.0052(11)
C11 0.0551(16) 0.0463(15) 0.0490(14) 0.0034(12) 0.0306(13) 0.0007(12)
C4 0.0393(14) 0.0587(16) 0.0568(16) -0.0083(12) 0.0285(13) -0.0145(13)
C5 0.0463(15) 0.0505(15) 0.0572(15) -0.0076(12) 0.0350(13) -0.0101(12)
C10 0.0552(17) 0.0624(18) 0.0605(16) -0.0093(14) 0.0334(14) -0.0160(14)
C28 0.0447(15) 0.0566(16) 0.0666(17) -0.0118(13) 0.0280(14) -0.0066(13)
C20 0.0627(18) 0.0611(17) 0.0515(15) 0.0202(14) 0.0271(14) 0.0159(13)
C7 0.0410(15) 0.0716(19) 0.0601(17) -0.0023(14) 0.0201(13) -0.0028(15)
C8 0.0474(17) 0.0512(17) 0.093(2) -0.0038(13) 0.0315(17) -0.0095(16)
C9 0.0548(18) 0.0569(18) 0.080(2) -0.0121(14) 0.0325(16) -0.0270(16)
C30 0.0530(17) 0.0626(17) 0.086(2) -0.0219(14) 0.0427(16) -0.0251(15)
C1 0.0685(19) 0.0484(15) 0.085(2) -0.0070(13) 0.0602(18) -0.0029(14)
C6 0.0695(18) 0.0587(17) 0.0658(17) -0.0028(14) 0.0510(15) -0.0039(13)
C3 0.0519(17) 0.078(2) 0.0617(17) -0.0055(15) 0.0290(14) -0.0260(15)
C2 0.0673(19) 0.0643(19) 0.096(2) -0.0241(15) 0.0630(19) -0.0419(17)
C18 0.0700(19) 0.0572(17) 0.098(2) 0.0265(15) 0.0542(18) 0.0216(16)
C29 0.068(2) 0.0632(19) 0.111(3) 0.0052(16) 0.0490(19) -0.0254(18)
C19 0.068(2) 0.099(2) 0.075(2) -0.0301(18) 0.0408(17) -0.0019(18)

loop_
_atom_type_symbol
_atom_type_description
_atom_type_scat_dispersion_real
_atom_type_scat_dispersion_imag
_atom_type_scat_source
C C 0.0033 0.0016 'International Tables Vol C Tables 4.2.6.8 and 6.1.1.4'
H H 0.0000 0.0000 'International Tables Vol C Tables 4.2.6.8 and 6.1.1.4'
O O 0.0106 0.0060 'International Tables Vol C Tables 4.2.6.8 and 6.1.1.4'

loop_
_geom_angle_atom_site_label_1
_geom_angle_atom_site_label_2
_geom_angle_atom_site_label_3
_geom_angle_site_symmetry_1
_geom_angle_site_symmetry_3
_geom_angle
_geom_angle_publ_flag
C16 O5 C20 . . 116.76(18) ?
C24 O8 C28 . . 117.33(18) ?
C26 O10 C30 . . 117.43(18) ?
C11 O1 C1 . . 119.26(19) ?
C25 O9 C29 . . 115.2(2) ?
C15 O4 C19 . . 114.81(19) ?
C14 O3 C18 . . 117.91(18) ?
C21 O6 C2 . . 119.15(19) ?
C23 C22 C27 . . 121.4(2) ?
C23 C22 C21 . . 117.8(2) ?
C27 C22 C21 . . 120.8(2) ?
C22 C23 H23 . . 120.6 ?
C24 C23 C22 . . 118.9(2) ?
C24 C23 H23 . . 120.6 ?
O5 C16 C17 . . 123.7(2) ?
O5 C16 C15 . . 116.13(19) ?
C17 C16 C15 . . 120.1(2) ?
C16 C17 H17 . . 120.1 ?
C12 C17 C16 . . 119.9(2) ?
C12 C17 H17 . . 120.1 ?
O8 C24 C23 . . 124.5(2) ?
O8 C24 C25 . . 115.27(19) ?
C23 C24 C25 . . 120.2(2) ?
O4 C15 C16 . . 120.0(2) ?
O4 C15 C14 . . 120.1(2) ?
C16 C15 C14 . . 119.9(2) ?
O9 C25 C24 . . 118.7(2) ?
O9 C25 C26 . . 121.2(2) ?
C26 C25 C24 . . 120.0(2) ?
C14 C13 H13 . . 120.4 ?
C12 C13 H13 . . 120.4 ?
C12 C13 C14 . . 119.3(2) ?
O10 C26 C25 . . 115.40(19) ?
O10 C26 C27 . . 124.5(2) ?
C27 C26 C25 . . 120.1(2) ?
C22 C27 H27 . . 120.3 ?
C26 C27 C22 . . 119.3(2) ?
C26 C27 H27 . . 120.3 ?
O3 C14 C15 . . 115.10(19) ?
O3 C14 C13 . . 124.9(2) ?
C15 C14 C13 . . 120.0(2) ?
C17 C12 C13 . . 120.8(2) ?
C17 C12 C11 . . 119.9(2) ?
C13 C12 C11 . . 119.1(2) ?
O7 C21 O6 . . 122.8(2) ?
O7 C21 C22 . . 125.3(2) ?
O6 C21 C22 . . 111.84(19) ?
O1 C11 C12 . . 110.9(2) ?
O2 C11 O1 . . 124.1(2) ?
O2 C11 C12 . . 125.0(2) ?
C5 C4 C3 . . 121.0(2) ?
C7 C4 C5 . . 119.7(2) ?
C7 C4 C3 . . 119.3(2) ?
C4 C5 C10 . . 118.0(2) ?
C4 C5 C6 . . 122.3(2) ?
C10 C5 C6 . . 119.7(2) ?
C5 C10 H10 . . 119.1 ?
C9 C10 C5 . . 121.9(3) ?
C9 C10 H10 . . 119.1 ?
O8 C28 H28A . . 109.5 ?
O8 C28 H28B . . 109.5 ?
O8 C28 H28C . . 109.5 ?
H28A C28 H28B . . 109.5 ?
H28A C28 H28C . . 109.5 ?
H28B C28 H28C . . 109.5 ?
O5 C20 H20A . . 109.5 ?
O5 C20 H20B . . 109.5 ?
O5 C20 H20C . . 109.5 ?
H20A C20 H20B . . 109.5 ?
H20A C20 H20C . . 109.5 ?
H20B C20 H20C . . 109.5 ?
C4 C7 H7 . . 119.5 ?
C8 C7 C4 . . 121.1(3) ?
C8 C7 H7 . . 119.5 ?
C7 C8 H8 . . 120.2 ?
C9 C8 C7 . . 119.6(3) ?
C9 C8 H8 . . 120.2 ?
C10 C9 C8 . . 119.7(3) ?
C10 C9 H9 . . 120.2 ?
C8 C9 H9 . . 120.2 ?
O10 C30 H30A . . 109.5 ?
O10 C30 H30B . . 109.5 ?
O10 C30 H30C . . 109.5 ?
H30A C30 H30B . . 109.5 ?
H30A C30 H30C . . 109.5 ?
H30B C30 H30C . . 109.5 ?
O1 C1 H1 . . 110.7 ?
O1 C1 C6 . . 108.3(2) ?
O1 C1 C2 . . 107.1(2) ?
C6 C1 H1 . . 110.7 ?
C2 C1 H1 . . 110.7 ?
C2 C1 C6 . . 109.3(2) ?
C5 C6 C1 . . 113.5(2) ?
C5 C6 H6A . . 108.9 ?
C5 C6 H6B . . 108.9 ?
C1 C6 H6A . . 108.9 ?
C1 C6 H6B . . 108.9 ?
H6A C6 H6B . . 107.7 ?
C4 C3 H3A . . 109.0 ?
C4 C3 H3B . . 109.0 ?
H3A C3 H3B . . 107.8 ?
C2 C3 C4 . . 112.8(2) ?
C2 C3 H3A . . 109.0 ?
C2 C3 H3B . . 109.0 ?
O6 C2 C1 . . 108.3(2) ?
O6 C2 C3 . . 106.0(2) ?
O6 C2 H2 . . 109.8 ?
C1 C2 H2 . . 109.8 ?
C3 C2 C1 . . 113.2(2) ?
C3 C2 H2 . . 109.8 ?
O3 C18 H18A . . 109.5 ?
O3 C18 H18B . . 109.5 ?
O3 C18 H18C . . 109.5 ?
H18A C18 H18B . . 109.5 ?
H18A C18 H18C . . 109.5 ?
H18B C18 H18C . . 109.5 ?
O9 C29 H29A . . 109.5 ?
O9 C29 H29B . . 109.5 ?
O9 C29 H29C . . 109.5 ?
H29A C29 H29B . . 109.5 ?
H29A C29 H29C . . 109.5 ?
H29B C29 H29C . . 109.5 ?
O4 C19 H19A . . 109.5 ?
O4 C19 H19B . . 109.5 ?
O4 C19 H19C . . 109.5 ?
H19A C19 H19B . . 109.5 ?
H19A C19 H19C . . 109.5 ?
H19B C19 H19C . . 109.5 ?

loop_
_geom_bond_atom_site_label_1
_geom_bond_atom_site_label_2
_geom_bond_site_symmetry_2
_geom_bond_distance
_geom_bond_publ_flag
O5 C16 . 1.370(3) ?
O5 C20 . 1.442(3) ?
O8 C24 . 1.373(3) ?
O8 C28 . 1.443(3) ?
O10 C26 . 1.375(3) ?
O10 C30 . 1.427(3) ?
O1 C11 . 1.356(3) ?
O1 C1 . 1.465(3) ?
O9 C25 . 1.379(3) ?
O9 C29 . 1.434(3) ?
O4 C15 . 1.381(3) ?
O4 C19 . 1.422(3) ?
O3 C14 . 1.372(3) ?
O3 C18 . 1.434(3) ?
O7 C21 . 1.205(3) ?
O2 C11 . 1.213(3) ?
O6 C21 . 1.330(3) ?
O6 C2 . 1.463(3) ?
C22 C23 . 1.396(3) ?
C22 C27 . 1.399(3) ?
C22 C21 . 1.486(3) ?
C23 H23 . 0.9500 ?
C23 C24 . 1.393(3) ?
C16 C17 . 1.395(3) ?
C16 C15 . 1.397(3) ?
C17 H17 . 0.9500 ?
C17 C12 . 1.388(3) ?
C24 C25 . 1.407(3) ?
C15 C14 . 1.402(3) ?
C25 C26 . 1.397(3) ?
C13 H13 . 0.9500 ?
C13 C14 . 1.403(3) ?
C13 C12 . 1.398(3) ?
C26 C27 . 1.391(3) ?
C27 H27 . 0.9500 ?
C12 C11 . 1.498(3) ?
C4 C5 . 1.400(4) ?
C4 C7 . 1.390(4) ?
C4 C3 . 1.524(3) ?
C5 C10 . 1.403(3) ?
C5 C6 . 1.516(4) ?
C10 H10 . 0.9500 ?
C10 C9 . 1.374(4) ?
C28 H28A . 0.9800 ?
C28 H28B . 0.9800 ?
C28 H28C . 0.9800 ?
C20 H20A . 0.9800 ?
C20 H20B . 0.9800 ?
C20 H20C . 0.9800 ?
C7 H7 . 0.9500 ?
C7 C8 . 1.386(4) ?
C8 H8 . 0.9500 ?
C8 C9 . 1.381(4) ?
C9 H9 . 0.9500 ?
C30 H30A . 0.9800 ?
C30 H30B . 0.9800 ?
C30 H30C . 0.9800 ?
C1 H1 . 1.0000 ?
C1 C6 . 1.529(3) ?
C1 C2 . 1.523(4) ?
C6 H6A . 0.9900 ?
C6 H6B . 0.9900 ?
C3 H3A . 0.9900 ?
C3 H3B . 0.9900 ?
C3 C2 . 1.513(4) ?
C2 H2 . 1.0000 ?
C18 H18A . 0.9800 ?
C18 H18B . 0.9800 ?
C18 H18C . 0.9800 ?
C29 H29A . 0.9800 ?
C29 H29B . 0.9800 ?
C29 H29C . 0.9800 ?
C19 H19A . 0.9800 ?
C19 H19B . 0.9800 ?
C19 H19C . 0.9800 ?

loop_
_geom_torsion_atom_site_label_1
_geom_torsion_atom_site_label_2
_geom_torsion_atom_site_label_3
_geom_torsion_atom_site_label_4
_geom_torsion_site_symmetry_1
_geom_torsion_site_symmetry_2
_geom_torsion_site_symmetry_3
_geom_torsion_site_symmetry_4
_geom_torsion
_geom_torsion_publ_flag
O5 C16 C17 C12 . . . . -177.5(2) ?
O5 C16 C15 O4 . . . . 3.2(3) ?
O5 C16 C15 C14 . . . . -179.90(19) ?
O8 C24 C25 O9 . . . . -0.8(3) ?
O8 C24 C25 C26 . . . . -177.4(2) ?
O10 C26 C27 C22 . . . . -178.8(2) ?
O1 C1 C6 C5 . . . . -70.1(3) ?
O1 C1 C2 O6 . . . . -61.3(3) ?
O1 C1 C2 C3 . . . . 55.9(3) ?
O9 C25 C26 O10 . . . . 0.0(3) ?
O9 C25 C26 C27 . . . . -179.4(2) ?
O4 C15 C14 O3 . . . . -4.5(3) ?
O4 C15 C14 C13 . . . . 173.9(2) ?
C22 C23 C24 O8 . . . . 179.86(19) ?
C22 C23 C24 C25 . . . . -0.4(3) ?
C23 C22 C27 C26 . . . . 1.9(3) ?
C23 C22 C21 O7 . . . . -12.5(4) ?
C23 C22 C21 O6 . . . . 167.4(2) ?
C23 C24 C25 O9 . . . . 179.5(2) ?
C23 C24 C25 C26 . . . . 2.9(3) ?
C16 C17 C12 C13 . . . . -1.9(3) ?
C16 C17 C12 C11 . . . . 173.8(2) ?
C16 C15 C14 O3 . . . . 178.59(19) ?
C16 C15 C14 C13 . . . . -3.1(3) ?
C17 C16 C15 O4 . . . . -175.08(19) ?
C17 C16 C15 C14 . . . . 1.9(3) ?
C17 C12 C11 O1 . . . . 17.2(3) ?
C17 C12 C11 O2 . . . . -161.3(2) ?
C24 C25 C26 O10 . . . . 176.5(2) ?
C24 C25 C26 C27 . . . . -2.9(3) ?
C15 C16 C17 C12 . . . . 0.6(3) ?
C25 C26 C27 C22 . . . . 0.5(3) ?
C13 C12 C11 O1 . . . . -167.11(19) ?
C13 C12 C11 O2 . . . . 14.4(4) ?
C27 C22 C23 C24 . . . . -2.0(3) ?
C27 C22 C21 O7 . . . . 166.3(2) ?
C27 C22 C21 O6 . . . . -13.7(3) ?
C14 C13 C12 C17 . . . . 0.6(3) ?
C14 C13 C12 C11 . . . . -175.0(2) ?
C12 C13 C14 O3 . . . . 180.0(2) ?
C12 C13 C14 C15 . . . . 1.8(3) ?
C21 O6 C2 C1 . . . . -113.0(3) ?
C21 O6 C2 C3 . . . . 125.3(3) ?
C21 C22 C23 C24 . . . . 176.9(2) ?
C21 C22 C27 C26 . . . . -176.9(2) ?
C11 O1 C1 C6 . . . . -138.2(2) ?
C11 O1 C1 C2 . . . . 104.0(2) ?
C4 C5 C10 C9 . . . . -0.5(4) ?
C4 C5 C6 C1 . . . . -19.2(3) ?
C4 C7 C8 C9 . . . . -1.2(4) ?
C4 C3 C2 O6 . . . . 164.0(2) ?
C4 C3 C2 C1 . . . . 45.4(3) ?
C5 C4 C7 C8 . . . . 1.3(4) ?
C5 C4 C3 C2 . . . . -16.2(3) ?
C5 C10 C9 C8 . . . . 0.6(4) ?
C10 C5 C6 C1 . . . . 163.2(2) ?
C28 O8 C24 C23 . . . . -7.0(3) ?
C28 O8 C24 C25 . . . . 173.3(2) ?
C20 O5 C16 C17 . . . . 2.0(3) ?
C20 O5 C16 C15 . . . . -176.2(2) ?
C7 C4 C5 C10 . . . . -0.4(3) ?
C7 C4 C5 C6 . . . . -178.1(2) ?
C7 C4 C3 C2 . . . . 165.3(2) ?
C7 C8 C9 C10 . . . . 0.3(4) ?
C30 O10 C26 C25 . . . . -175.0(2) ?
C30 O10 C26 C27 . . . . 4.3(3) ?
C1 O1 C11 O2 . . . . 17.9(4) ?
C1 O1 C11 C12 . . . . -160.6(2) ?
C6 C5 C10 C9 . . . . 177.2(2) ?
C6 C1 C2 O6 . . . . -178.4(2) ?
C6 C1 C2 C3 . . . . -61.2(3) ?
C3 C4 C5 C10 . . . . -178.9(2) ?
C3 C4 C5 C6 . . . . 3.4(3) ?
C3 C4 C7 C8 . . . . 179.8(2) ?
C2 O6 C21 O7 . . . . -0.1(4) ?
C2 O6 C21 C22 . . . . 180.0(2) ?
C2 C1 C6 C5 . . . . 46.3(3) ?
C18 O3 C14 C15 . . . . 176.1(2) ?
C18 O3 C14 C13 . . . . -2.1(3) ?
C29 O9 C25 C24 . . . . 113.3(2) ?
C29 O9 C25 C26 . . . . -70.1(3) ?
C19 O4 C15 C16 . . . . -89.8(3) ?
C19 O4 C15 C14 . . . . 93.3(3) ?

_cod_database_fobs_code 2022278
